data_4337434
loop_
_publ_author_name
'Baya, Miguel'
'Bel\'io, Ursula'
'Mart\'in, Antonio'

_publ_section_title
;
 Synthesis, characterization, and computational study of complexes
 containing Pt&#x00B7;&#x00B7;&#x00B7;H hydrogen bonding interactions.
;
_journal_issue 1
_journal_name_full 'Inorganic chemistry'
_journal_page_first 189
_journal_page_last 200
_journal_paper_doi 10.1021/ic402036p
_journal_volume 53
_journal_year 2014
_chemical_formula_sum 'C73.87 H67.75 Cl3.75 F10 Li N5 O2 Pt2'
_chemical_formula_weight 1777.64
_chemical_name_systematic
; 
 ? 
;
_space_group_IT_number 2
_symmetry_cell_setting triclinic
_symmetry_space_group_name_Hall '-P 1'
_symmetry_space_group_name_H-M 'P -1'
_atom_sites_solution_hydrogens geom
_atom_sites_solution_primary direct
_atom_sites_solution_secondary difmap
_audit_creation_method SHELXL-97
_cell_angle_alpha 78.6088(14)
_cell_angle_beta 81.5010(14)
_cell_angle_gamma 80.2842(14)
_cell_formula_units_Z 2
_cell_length_a 14.3558(2)
_cell_length_b 14.5503(2)
_cell_length_c 17.2806(3)
_cell_measurement_reflns_used 40850
_cell_measurement_temperature 100(2)
_cell_measurement_theta_max 28.8380
_cell_measurement_theta_min 4.1328
_cell_volume 3463.18(9)
_computing_cell_refinement
;
CrysAlis RED, Oxford Diffraction Ltd.,
Version 1.171.33.55 (release 05-01-2010 CrysAlis171 .NET)
(compiled Jan  5 2010,16:28:46)
;
_computing_data_collection
;
CrysAlis CCD, Oxford Diffraction Ltd.,
Version 1.171.33.55 (release 05-01-2010 CrysAlis171 .NET)
(compiled Jan  5 2010,16:28:46)
;
_computing_data_reduction
;
CrysAlis RED, Oxford Diffraction Ltd.,
Version 1.171.33.55 (release 05-01-2010 CrysAlis171 .NET)
(compiled Jan  5 2010,16:28:46)
;
_computing_structure_refinement 'SHELXL-97 (Sheldrick, 1997)'
_computing_structure_solution 'SHELXS-97 (Sheldrick, 1990)'
_diffrn_ambient_temperature 100(2)
_diffrn_detector_area_resol_mean 16.0655
_diffrn_measured_fraction_theta_full 0.995
_diffrn_measured_fraction_theta_max 0.896
_diffrn_measurement_details
;
  1 omega  -84.00   25.00   1.0000   20.0000
omega____ theta____ kappa____ phi______ frames
    -      -19.9615    0.0000  120.0000 109

  2 omega   -1.00   94.00   1.0000   20.0000
omega____ theta____ kappa____ phi______ frames
    -       22.1490   77.0000  -90.0000 95

  3 omega  -39.00   55.00   1.0000   20.0000
omega____ theta____ kappa____ phi______ frames
    -       22.1490  -77.0000  150.0000 94

  4 omega    0.00   62.00   1.0000   20.0000
omega____ theta____ kappa____ phi______ frames
    -       22.1490   77.0000   90.0000 62

  5 omega   26.00   89.00   1.0000   20.0000
omega____ theta____ kappa____ phi______ frames
    -       22.1490 -149.0000   59.0000 63

  6 omega  -93.00  -13.00   1.0000   20.0000
omega____ theta____ kappa____ phi______ frames
    -      -19.9615  -37.0000    0.0000 80

  7 omega  -95.00  -12.00   1.0000   20.0000
omega____ theta____ kappa____ phi______ frames
    -      -19.9615  149.0000  -59.0000 83

  8 omega -102.00  -32.00   1.0000   20.0000
omega____ theta____ kappa____ phi______ frames
    -      -19.9615  179.0000  -30.0000 70

  9 omega  -95.00  -12.00   1.0000   20.0000
omega____ theta____ kappa____ phi______ frames
    -      -19.9615  149.0000  120.0000 83

 10 omega  -92.00   13.00   1.0000   20.0000
omega____ theta____ kappa____ phi______ frames
    -      -19.9615  -77.0000  150.0000 105

 11 omega  -11.00   95.00   1.0000   20.0000
omega____ theta____ kappa____ phi______ frames
    -       22.1490   77.0000  -90.0000 106

 12 omega  -11.00   95.00   1.0000   20.0000
omega____ theta____ kappa____ phi______ frames
    -       22.1490   77.0000    0.0000 106

 13 omega  -51.00   54.00   1.0000   20.0000
omega____ theta____ kappa____ phi______ frames
    -       22.1490  -37.0000 -120.0000 105

;
_diffrn_measurement_device_type 'Xcalibur, Sapphire3'
_diffrn_measurement_method 'w scans'
_diffrn_orient_matrix_UB_11 -0.0374691000
_diffrn_orient_matrix_UB_12 0.0376267000
_diffrn_orient_matrix_UB_13 0.0052516000
_diffrn_orient_matrix_UB_21 -0.0046426000
_diffrn_orient_matrix_UB_22 -0.0166083000
_diffrn_orient_matrix_UB_23 0.0416365000
_diffrn_orient_matrix_UB_31 0.0335120000
_diffrn_orient_matrix_UB_32 0.0288715000
_diffrn_orient_matrix_UB_33 0.0041151000
_diffrn_radiation_monochromator graphite
_diffrn_radiation_source 'Enhance (Mo) X-ray Source'
_diffrn_radiation_type MoK\a
_diffrn_radiation_wavelength 0.71073
_diffrn_reflns_av_R_equivalents 0.0337
_diffrn_reflns_av_sigmaI/netI 0.0380
_diffrn_reflns_limit_h_max 18
_diffrn_reflns_limit_h_min -17
_diffrn_reflns_limit_k_max 19
_diffrn_reflns_limit_k_min -19
_diffrn_reflns_limit_l_max 22
_diffrn_reflns_limit_l_min -23
_diffrn_reflns_number 76190
_diffrn_reflns_theta_full 25.00
_diffrn_reflns_theta_max 28.90
_diffrn_reflns_theta_min 4.14
_exptl_absorpt_coefficient_mu 4.257
_exptl_absorpt_correction_T_max 0.6291
_exptl_absorpt_correction_T_min 0.3255
_exptl_absorpt_correction_type multi-scan
_exptl_absorpt_process_details
;
CrysAlis RED, Oxford Diffraction Ltd.,
Version 1.171.33.55 (release 05-01-2010 CrysAlis171 .NET)
(compiled Jan  5 2010,16:28:46)
Empirical absorption correction using spherical harmonics,
 implemented in SCALE3 ABSPACK scaling algorithm.
;
_exptl_crystal_colour yellow
_exptl_crystal_density_diffrn 1.705
_exptl_crystal_density_method 'not measured'
_exptl_crystal_description plate
_exptl_crystal_F_000 1750
_exptl_crystal_size_max 0.34
_exptl_crystal_size_mid 0.21
_exptl_crystal_size_min 0.12
_refine_diff_density_max 2.179
_refine_diff_density_min -1.306
_refine_diff_density_rms 0.127
_refine_ls_extinction_method none
_refine_ls_goodness_of_fit_ref 1.040
_refine_ls_hydrogen_treatment constr
_refine_ls_matrix_type full
_refine_ls_number_parameters 895
_refine_ls_number_reflns 16370
_refine_ls_number_restraints 17
_refine_ls_restrained_S_all 1.076
_refine_ls_R_factor_all 0.0402
_refine_ls_R_factor_gt 0.0290
_refine_ls_shift/su_max 0.001
_refine_ls_shift/su_mean 0.000
_refine_ls_structure_factor_coef Fsqd
_refine_ls_weighting_details 'calc w=1/[\s^2^(Fo^2^)+(0.0490P)^2^+0.0000P] where P=(Fo^2^+2Fc^2^)/3'
_refine_ls_weighting_scheme calc
_refine_ls_wR_factor_gt 0.0796
_refine_ls_wR_factor_ref 0.0813
_reflns_number_gt 12668
_reflns_number_total 16370
_reflns_threshold_expression >2sigma(I)
_cod_data_source_file ic402036p_si_002.cif
_cod_data_source_block 3
_cod_original_cell_volume 3463.18(10)
_cod_original_sg_symbol_H-M P-1
_cod_database_code 4337434

loop_
_symmetry_equiv_pos_as_xyz
'x, y, z'
'-x, -y, -z'

loop_
_atom_site_label
_atom_site_type_symbol
_atom_site_fract_x
_atom_site_fract_y
_atom_site_fract_z
_atom_site_U_iso_or_equiv
_atom_site_adp_type
_atom_site_occupancy
_atom_site_symmetry_multiplicity
_atom_site_calc_flag
_atom_site_refinement_flags
Pt1 Pt 0.793999(10) 0.125532(10) 0.207819(8) 0.01523(5) Uani 1 1 d .
Pt2 Pt 0.470388(10) 0.139584(10) 0.244573(8) 0.01636(5) Uani 1 1 d .
Li Li 0.6108(5) 0.3182(5) 0.1936(4) 0.0222(15) Uani 1 1 d .
F1 F 0.77601(17) 0.13781(18) 0.02239(14) 0.0288(6) Uani 1 1 d .
F2 F 0.8077(2) 0.2722(2) -0.10312(15) 0.0438(7) Uani 1 1 d .
F3 F 0.8867(2) 0.4242(2) -0.09001(18) 0.0550(9) Uani 1 1 d .
F4 F 0.9337(2) 0.43981(19) 0.05405(19) 0.0500(8) Uani 1 1 d .
F5 F 0.90279(18) 0.30720(17) 0.18157(16) 0.0336(6) Uani 1 1 d .
F6 F 0.30902(18) 0.31200(18) 0.19100(15) 0.0334(6) Uani 1 1 d .
F7 F 0.2265(2) 0.4607(2) 0.25860(19) 0.0536(8) Uani 1 1 d .
F8 F 0.2677(3) 0.4747(2) 0.40472(19) 0.0631(10) Uani 1 1 d .
F9 F 0.3912(2) 0.33882(19) 0.48210(16) 0.0428(7) Uani 1 1 d .
F10 F 0.47711(17) 0.19101(17) 0.41558(14) 0.0276(6) Uani 1 1 d .
O1 O 0.71026(19) 0.24324(19) 0.25013(16) 0.0198(6) Uani 1 1 d .
O2 O 0.5327(2) 0.2455(2) 0.15984(16) 0.0225(6) Uani 1 1 d .
N1 N 0.7378(2) 0.0293(2) 0.30097(19) 0.0168(7) Uani 1 1 d .
N2 N 0.5874(2) 0.3922(2) 0.2862(2) 0.0204(7) Uani 1 1 d .
N3 N 0.5533(2) 0.0280(2) 0.1977(2) 0.0205(7) Uani 1 1 d .
N4 N 0.6183(2) 0.3902(2) 0.08002(19) 0.0200(7) Uani 1 1 d .
C1 C 0.8374(3) 0.2149(3) 0.1104(2) 0.0222(9) Uani 1 1 d .
C2 C 0.8159(3) 0.2116(3) 0.0338(2) 0.0238(9) Uani 1 1 d .
C3 C 0.8317(3) 0.2799(3) -0.0318(3) 0.0301(10) Uani 1 1 d .
C4 C 0.8710(3) 0.3573(3) -0.0266(3) 0.0351(11) Uani 1 1 d .
C5 C 0.8944(3) 0.3652(3) 0.0464(3) 0.0362(12) Uani 1 1 d .
C6 C 0.8774(3) 0.2956(3) 0.1116(3) 0.0246(9) Uani 1 1 d .
C7 C 0.6644(3) 0.0466(3) 0.3560(2) 0.0211(8) Uani 1 1 d .
H7 H 0.6352 0.1101 0.3568 0.025 Uiso 1 1 calc R
C8 C 0.6294(3) -0.0267(3) 0.4125(2) 0.0240(9) Uani 1 1 d .
H8 H 0.5774 -0.0125 0.4511 0.029 Uiso 1 1 calc R
C9 C 0.6703(3) -0.1187(3) 0.4119(2) 0.0261(9) Uani 1 1 d .
H9 H 0.6468 -0.1685 0.4501 0.031 Uiso 1 1 calc R
C10 C 0.7477(3) -0.1390(3) 0.3541(2) 0.0231(9) Uani 1 1 d .
C11 C 0.7954(3) -0.2308(3) 0.3461(3) 0.0308(10) Uani 1 1 d .
H11 H 0.7773 -0.2841 0.3832 0.037 Uiso 1 1 calc R
C12 C 0.8666(3) -0.2438(3) 0.2862(3) 0.0319(10) Uani 1 1 d .
H12 H 0.8978 -0.3062 0.2832 0.038 Uiso 1 1 calc R
C13 C 0.8959(3) -0.1669(3) 0.2280(3) 0.0240(9) Uani 1 1 d .
C14 C 0.9664(3) -0.1777(3) 0.1623(3) 0.0283(10) Uani 1 1 d .
H14 H 0.9996 -0.2386 0.1562 0.034 Uiso 1 1 calc R
C15 C 0.9860(3) -0.0992(3) 0.1079(3) 0.0267(10) Uani 1 1 d .
H15 H 1.0337 -0.1069 0.0644 0.032 Uiso 1 1 calc R
C16 C 0.9387(3) -0.0078(3) 0.1138(2) 0.0205(8) Uani 1 1 d .
H16 H 0.9540 0.0442 0.0738 0.025 Uiso 1 1 calc R
C17 C 0.8691(3) 0.0082(3) 0.1777(2) 0.0188(8) Uani 1 1 d .
C18 C 0.8505(3) -0.0741(3) 0.2338(2) 0.0180(8) Uani 1 1 d .
C19 C 0.7776(3) -0.0619(3) 0.2991(2) 0.0195(8) Uani 1 1 d .
C20 C 0.5264(3) 0.4655(3) 0.3041(3) 0.0272(10) Uani 1 1 d .
H20 H 0.4793 0.4924 0.2696 0.033 Uiso 1 1 calc R
C21 C 0.5270(3) 0.5064(3) 0.3714(3) 0.0340(11) Uani 1 1 d .
H21 H 0.4806 0.5585 0.3823 0.041 Uiso 1 1 calc R
C22 C 0.5950(3) 0.4701(3) 0.4203(3) 0.0333(11) Uani 1 1 d .
H22 H 0.5967 0.4974 0.4655 0.040 Uiso 1 1 calc R
C23 C 0.6637(3) 0.3914(3) 0.4045(2) 0.0243(9) Uani 1 1 d .
C24 C 0.7373(3) 0.3505(3) 0.4513(3) 0.0324(11) Uani 1 1 d .
H24 H 0.7436 0.3754 0.4968 0.039 Uiso 1 1 calc R
C25 C 0.7997(3) 0.2748(3) 0.4309(3) 0.0310(10) Uani 1 1 d .
H25 H 0.8491 0.2473 0.4629 0.037 Uiso 1 1 calc R
C26 C 0.7924(3) 0.2360(3) 0.3626(3) 0.0268(10) Uani 1 1 d .
H26 H 0.8367 0.1831 0.3502 0.032 Uiso 1 1 calc R
C27 C 0.7226(3) 0.2739(3) 0.3150(2) 0.0192(8) Uani 1 1 d .
C28 C 0.6559(3) 0.3543(3) 0.3356(2) 0.0187(8) Uani 1 1 d .
C29 C 0.3975(3) 0.2440(3) 0.2996(2) 0.0211(9) Uani 1 1 d .
C30 C 0.3332(3) 0.3158(3) 0.2637(3) 0.0260(9) Uani 1 1 d .
C31 C 0.2899(3) 0.3929(3) 0.2973(3) 0.0354(11) Uani 1 1 d .
C32 C 0.3090(4) 0.4012(3) 0.3714(3) 0.0377(12) Uani 1 1 d .
C33 C 0.3713(3) 0.3317(3) 0.4103(3) 0.0292(10) Uani 1 1 d .
C34 C 0.4149(3) 0.2550(3) 0.3737(2) 0.0229(9) Uani 1 1 d .
C35 C 0.6233(3) 0.0321(3) 0.1370(2) 0.0243(9) Uani 1 1 d .
H35 H 0.6345 0.0921 0.1070 0.029 Uiso 1 1 calc R
C36 C 0.6798(3) -0.0488(3) 0.1169(3) 0.0278(10) Uani 1 1 d .
H36 H 0.7290 -0.0437 0.0736 0.033 Uiso 1 1 calc R
C37 C 0.6645(3) -0.1377(3) 0.1601(3) 0.0333(11) Uani 1 1 d .
H37 H 0.7031 -0.1933 0.1466 0.040 Uiso 1 1 calc R
C38 C 0.5911(3) -0.1443(3) 0.2243(3) 0.0285(10) Uani 1 1 d .
C39 C 0.5682(4) -0.2299(3) 0.2744(3) 0.0380(12) Uani 1 1 d .
H39 H 0.6025 -0.2888 0.2640 0.046 Uiso 1 1 calc R
C40 C 0.4996(4) -0.2289(3) 0.3359(3) 0.0411(13) Uani 1 1 d .
H40 H 0.4864 -0.2874 0.3678 0.049 Uiso 1 1 calc R
C41 C 0.4449(3) -0.1422(3) 0.3552(3) 0.0293(10) Uani 1 1 d .
C42 C 0.3720(3) -0.1386(3) 0.4200(3) 0.0306(10) Uani 1 1 d .
H42 H 0.3545 -0.1952 0.4525 0.037 Uiso 1 1 calc R
C43 C 0.3274(3) -0.0520(3) 0.4346(3) 0.0280(10) Uani 1 1 d .
H43 H 0.2782 -0.0492 0.4777 0.034 Uiso 1 1 calc R
C44 C 0.3522(3) 0.0337(3) 0.3877(2) 0.0218(9) Uani 1 1 d .
H44 H 0.3204 0.0923 0.4011 0.026 Uiso 1 1 calc R
C45 C 0.4215(3) 0.0345(3) 0.3228(2) 0.0170(8) Uani 1 1 d .
C46 C 0.4661(3) -0.0564(3) 0.3073(2) 0.0210(8) Uani 1 1 d .
C47 C 0.5380(3) -0.0590(3) 0.2416(2) 0.0217(9) Uani 1 1 d .
C48 C 0.6604(3) 0.4630(3) 0.0407(3) 0.0254(9) Uani 1 1 d .
H48 H 0.6954 0.4922 0.0691 0.030 Uiso 1 1 calc R
C49 C 0.6563(3) 0.4997(3) -0.0408(3) 0.0312(10) Uani 1 1 d .
H49 H 0.6873 0.5523 -0.0663 0.037 Uiso 1 1 calc R
C50 C 0.6067(3) 0.4577(3) -0.0818(3) 0.0333(11) Uani 1 1 d .
H50 H 0.6041 0.4805 -0.1370 0.040 Uiso 1 1 calc R
C51 C 0.5587(3) 0.3801(3) -0.0432(2) 0.0246(9) Uani 1 1 d .
C52 C 0.5026(3) 0.3345(3) -0.0815(3) 0.0314(10) Uani 1 1 d .
H52 H 0.4972 0.3537 -0.1366 0.038 Uiso 1 1 calc R
C53 C 0.4572(3) 0.2632(3) -0.0376(3) 0.0317(10) Uani 1 1 d .
H53 H 0.4189 0.2337 -0.0629 0.038 Uiso 1 1 calc R
C54 C 0.4648(3) 0.2314(3) 0.0443(3) 0.0264(9) Uani 1 1 d .
H54 H 0.4312 0.1818 0.0728 0.032 Uiso 1 1 calc R
C55 C 0.5201(3) 0.2716(3) 0.0832(2) 0.0204(8) Uani 1 1 d .
C56 C 0.5671(3) 0.3478(3) 0.0387(2) 0.0199(8) Uani 1 1 d .
N5 N 1.1389(2) 0.0719(3) 0.2324(2) 0.0246(8) Uani 1 1 d .
C57 C 1.1514(3) 0.1447(3) 0.2816(3) 0.0279(10) Uani 1 1 d .
H57A H 1.1855 0.1114 0.3272 0.033 Uiso 1 1 calc R
H57B H 1.1917 0.1900 0.2483 0.033 Uiso 1 1 calc R
C58 C 1.0589(4) 0.1997(4) 0.3127(3) 0.0422(13) Uani 1 1 d .
H58A H 1.0242 0.1571 0.3548 0.051 Uiso 1 1 calc R
H58B H 1.0186 0.2227 0.2691 0.051 Uiso 1 1 calc R
C59 C 1.0756(4) 0.2835(4) 0.3463(3) 0.0483(14) Uani 1 1 d .
H59A H 1.1129 0.3243 0.3047 0.058 Uiso 1 1 calc R
H59B H 1.0134 0.3214 0.3600 0.058 Uiso 1 1 calc R
C60 C 1.1277(4) 0.2559(4) 0.4194(3) 0.0478(14) Uani 1 1 d .
H60A H 1.1372 0.3132 0.4372 0.072 Uiso 1 1 calc R
H60B H 1.1896 0.2187 0.4064 0.072 Uiso 1 1 calc R
H60C H 1.0900 0.2179 0.4618 0.072 Uiso 1 1 calc R
C61 C 1.1012(3) 0.1226(3) 0.1560(3) 0.0279(10) Uani 1 1 d .
H61A H 1.0343 0.1508 0.1689 0.033 Uiso 1 1 calc R
H61B H 1.1007 0.0749 0.1224 0.033 Uiso 1 1 calc R
C62 C 1.1548(4) 0.2004(4) 0.1067(3) 0.0369(11) Uani 1 1 d .
H62A H 1.2242 0.1795 0.1052 0.044 Uiso 1 1 calc R
H62B H 1.1389 0.2582 0.1309 0.044 Uiso 1 1 calc R
C63 C 1.1258(4) 0.2221(3) 0.0209(3) 0.0377(12) Uani 1 1 d .
H63A H 1.1524 0.1681 -0.0065 0.045 Uiso 1 1 calc R
H63B H 1.0556 0.2303 0.0235 0.045 Uiso 1 1 calc R
C64 C 1.1623(4) 0.3120(4) -0.0261(4) 0.0569(16) Uani 1 1 d .
H64A H 1.1433 0.3245 -0.0798 0.085 Uiso 1 1 calc R
H64B H 1.2319 0.3035 -0.0293 0.085 Uiso 1 1 calc R
H64C H 1.1352 0.3655 0.0007 0.085 Uiso 1 1 calc R
C65 C 1.0670(3) 0.0093(3) 0.2755(3) 0.0291(10) Uani 1 1 d .
H65A H 1.0603 -0.0355 0.2410 0.035 Uiso 1 1 calc R
H65B H 1.0046 0.0495 0.2831 0.035 Uiso 1 1 calc R
C66 C 1.0894(3) -0.0473(4) 0.3556(3) 0.0330(11) Uani 1 1 d .
H66A H 1.1078 -0.0052 0.3875 0.040 Uiso 1 1 calc R
H66B H 1.1441 -0.0975 0.3479 0.040 Uiso 1 1 calc R
C67 C 1.0043(3) -0.0924(4) 0.4005(3) 0.0346(11) Uani 1 1 d .
H67A H 0.9838 -0.1307 0.3663 0.042 Uiso 1 1 calc R
H67B H 1.0248 -0.1363 0.4484 0.042 Uiso 1 1 calc R
C68 C 0.9195(3) -0.0235(4) 0.4260(3) 0.0342(11) Uani 1 1 d .
H68A H 0.8682 -0.0586 0.4539 0.051 Uiso 1 1 calc R
H68B H 0.8973 0.0195 0.3790 0.051 Uiso 1 1 calc R
H68C H 0.9380 0.0132 0.4616 0.051 Uiso 1 1 calc R
C69 C 1.2364(3) 0.0138(3) 0.2148(3) 0.0255(9) Uani 1 1 d .
H69A H 1.2816 0.0580 0.1886 0.031 Uiso 1 1 calc R
H69B H 1.2590 -0.0187 0.2661 0.031 Uiso 1 1 calc R
C70 C 1.2397(3) -0.0601(3) 0.1631(3) 0.0317(11) Uani 1 1 d .
H70A H 1.2126 -0.0297 0.1133 0.038 Uiso 1 1 calc R
H70B H 1.2006 -0.1091 0.1913 0.038 Uiso 1 1 calc R
C71 C 1.3424(3) -0.1068(3) 0.1431(3) 0.0306(10) Uani 1 1 d .
H71A H 1.3718 -0.1299 0.1930 0.037 Uiso 1 1 calc R
H71B H 1.3413 -0.1624 0.1184 0.037 Uiso 1 1 calc R
C72 C 1.4037(3) -0.0396(3) 0.0868(3) 0.0333(11) Uani 1 1 d .
H72A H 1.4682 -0.0729 0.0763 0.050 Uiso 1 1 calc R
H72B H 1.4062 0.0150 0.1114 0.050 Uiso 1 1 calc R
H72C H 1.3759 -0.0178 0.0367 0.050 Uiso 1 1 calc R
Cl1 Cl 0.03970(10) 0.48763(10) 0.77270(10) 0.0565(4) Uani 1 1 d .
Cl2 Cl 0.24208(11) 0.45027(11) 0.78196(11) 0.0667(5) Uani 1 1 d .
C73 C 0.1516(4) 0.5140(4) 0.7286(4) 0.0547(16) Uani 1 1 d .
H73A H 0.1627 0.4997 0.6740 0.066 Uiso 1 1 calc R
H73B H 0.1530 0.5826 0.7246 0.066 Uiso 1 1 calc R
Cl3 Cl 0.0945(2) 0.6604(2) 0.38449(18) 0.1117(11) Uani 0.75 1 d PDU
Cl4 Cl 0.2808(2) 0.6950(2) 0.29851(18) 0.1097(11) Uani 0.75 1 d PDU
C74 C 0.1616(4) 0.6814(6) 0.2912(3) 0.063(3) Uani 0.75 1 d PD
H74A H 0.1308 0.7395 0.2590 0.076 Uiso 0.75 1 calc PR
H74B H 0.1624 0.6279 0.2634 0.076 Uiso 0.75 1 calc PR
Cl5 Cl 0.0888(5) 0.4802(5) 0.5457(3) 0.070(2) Uani 0.25 1 d PD
C75 C -0.0186(17) 0.544(2) 0.520(2) 0.070(2) Uani 0.13 1 d PD
H75A H -0.0055 0.6100 0.4988 0.084 Uiso 0.13 1 calc PR
H75B H -0.0606 0.5469 0.5703 0.084 Uiso 0.13 1 calc PR

loop_
_atom_site_aniso_label
_atom_site_aniso_U_11
_atom_site_aniso_U_22
_atom_site_aniso_U_33
_atom_site_aniso_U_23
_atom_site_aniso_U_13
_atom_site_aniso_U_12
Pt1 0.01350(8) 0.01760(8) 0.01489(8) -0.00523(6) 0.00012(6) -0.00189(6)
Pt2 0.01695(8) 0.01819(8) 0.01463(8) -0.00343(6) -0.00157(6) -0.00411(6)
Li 0.028(4) 0.022(4) 0.017(3) 0.000(3) -0.006(3) -0.006(3)
F1 0.0291(14) 0.0366(14) 0.0214(13) -0.0079(11) -0.0016(10) -0.0041(11)
F2 0.0429(17) 0.0568(19) 0.0203(14) 0.0043(13) -0.0002(12) 0.0086(14)
F3 0.0485(19) 0.0421(18) 0.052(2) 0.0238(15) 0.0146(15) 0.0021(14)
F4 0.0447(18) 0.0272(15) 0.072(2) 0.0038(15) 0.0083(16) -0.0153(13)
F5 0.0313(14) 0.0284(14) 0.0440(16) -0.0098(12) -0.0017(12) -0.0111(11)
F6 0.0356(15) 0.0313(14) 0.0282(14) 0.0030(11) -0.0047(11) 0.0004(12)
F7 0.061(2) 0.0285(15) 0.057(2) 0.0014(14) -0.0006(16) 0.0167(14)
F8 0.092(3) 0.0251(16) 0.057(2) -0.0135(15) 0.0247(19) 0.0104(16)
F9 0.066(2) 0.0366(16) 0.0295(15) -0.0178(13) 0.0108(14) -0.0177(14)
F10 0.0296(14) 0.0322(14) 0.0231(13) -0.0095(11) -0.0021(11) -0.0058(11)
O1 0.0209(14) 0.0221(14) 0.0182(14) -0.0107(12) -0.0002(11) -0.0016(12)
O2 0.0281(16) 0.0256(15) 0.0145(14) -0.0005(12) -0.0032(12) -0.0085(13)
N1 0.0139(16) 0.0228(17) 0.0154(16) -0.0064(13) -0.0031(13) -0.0031(13)
N2 0.0219(18) 0.0167(16) 0.0217(18) -0.0029(14) 0.0015(14) -0.0045(14)
N3 0.0144(16) 0.0287(19) 0.0207(18) -0.0081(15) -0.0055(14) -0.0017(14)
N4 0.0178(17) 0.0201(17) 0.0207(18) -0.0022(14) -0.0012(14) -0.0011(14)
C1 0.0143(19) 0.024(2) 0.025(2) -0.0026(18) -0.0023(16) 0.0040(16)
C2 0.019(2) 0.027(2) 0.023(2) -0.0059(18) 0.0013(17) 0.0022(17)
C3 0.024(2) 0.038(3) 0.021(2) 0.0015(19) 0.0027(18) 0.006(2)
C4 0.027(2) 0.033(3) 0.032(3) 0.009(2) 0.011(2) 0.006(2)
C5 0.024(2) 0.020(2) 0.059(3) -0.004(2) 0.009(2) -0.0013(18)
C6 0.018(2) 0.023(2) 0.029(2) -0.0032(18) 0.0024(17) 0.0002(17)
C7 0.0157(19) 0.030(2) 0.020(2) -0.0091(17) -0.0028(16) -0.0040(17)
C8 0.018(2) 0.041(3) 0.015(2) -0.0068(18) 0.0015(16) -0.0085(19)
C9 0.025(2) 0.036(3) 0.019(2) 0.0011(19) -0.0026(17) -0.0132(19)
C10 0.024(2) 0.027(2) 0.020(2) -0.0023(17) -0.0027(17) -0.0102(18)
C11 0.037(3) 0.023(2) 0.028(2) 0.0050(19) -0.001(2) -0.007(2)
C12 0.032(3) 0.021(2) 0.040(3) -0.004(2) -0.004(2) 0.0014(19)
C13 0.022(2) 0.021(2) 0.030(2) -0.0064(18) -0.0023(18) -0.0014(17)
C14 0.027(2) 0.027(2) 0.030(2) -0.011(2) -0.0017(19) 0.0036(19)
C15 0.021(2) 0.035(3) 0.024(2) -0.0106(19) 0.0014(17) 0.0015(19)
C16 0.019(2) 0.029(2) 0.0133(19) -0.0046(17) -0.0012(16) -0.0018(17)
C17 0.0142(19) 0.025(2) 0.019(2) -0.0101(17) -0.0012(15) -0.0031(16)
C18 0.0148(19) 0.0195(19) 0.020(2) -0.0057(16) -0.0034(16) -0.0011(15)
C19 0.017(2) 0.021(2) 0.022(2) -0.0062(17) -0.0061(16) -0.0021(16)
C20 0.028(2) 0.018(2) 0.032(2) -0.0021(18) 0.0036(19) -0.0037(18)
C21 0.040(3) 0.018(2) 0.043(3) -0.012(2) 0.009(2) -0.005(2)
C22 0.046(3) 0.026(2) 0.031(3) -0.016(2) 0.014(2) -0.016(2)
C23 0.035(2) 0.022(2) 0.019(2) -0.0082(17) 0.0068(18) -0.0142(19)
C24 0.043(3) 0.038(3) 0.022(2) -0.009(2) 0.000(2) -0.019(2)
C25 0.033(3) 0.036(3) 0.028(2) -0.004(2) -0.012(2) -0.011(2)
C26 0.020(2) 0.030(2) 0.032(2) -0.007(2) -0.0071(18) -0.0011(18)
C27 0.021(2) 0.021(2) 0.017(2) -0.0049(16) 0.0024(16) -0.0092(16)
C28 0.022(2) 0.019(2) 0.017(2) -0.0057(16) 0.0043(16) -0.0095(16)
C29 0.021(2) 0.020(2) 0.022(2) -0.0029(17) 0.0063(16) -0.0097(17)
C30 0.028(2) 0.021(2) 0.023(2) 0.0027(18) 0.0041(18) -0.0010(18)
C31 0.037(3) 0.019(2) 0.041(3) 0.005(2) 0.006(2) 0.000(2)
C32 0.049(3) 0.019(2) 0.039(3) -0.009(2) 0.018(2) -0.005(2)
C33 0.043(3) 0.024(2) 0.023(2) -0.0118(19) 0.010(2) -0.013(2)
C34 0.028(2) 0.017(2) 0.023(2) -0.0032(17) 0.0056(18) -0.0075(17)
C35 0.020(2) 0.037(2) 0.018(2) -0.0089(18) -0.0044(17) -0.0058(18)
C36 0.018(2) 0.043(3) 0.028(2) -0.021(2) -0.0029(18) -0.0018(19)
C37 0.026(2) 0.040(3) 0.041(3) -0.026(2) -0.016(2) 0.007(2)
C38 0.025(2) 0.028(2) 0.037(3) -0.016(2) -0.011(2) -0.0016(19)
C39 0.041(3) 0.020(2) 0.056(3) -0.017(2) -0.010(3) 0.003(2)
C40 0.051(3) 0.018(2) 0.057(4) -0.004(2) -0.012(3) -0.011(2)
C41 0.032(3) 0.020(2) 0.038(3) -0.0043(19) -0.011(2) -0.0067(19)
C42 0.036(3) 0.025(2) 0.032(3) 0.0037(19) -0.007(2) -0.014(2)
C43 0.027(2) 0.037(3) 0.022(2) -0.0021(19) -0.0044(18) -0.012(2)
C44 0.021(2) 0.027(2) 0.020(2) -0.0044(17) -0.0053(17) -0.0073(17)
C45 0.020(2) 0.0168(19) 0.0165(19) -0.0028(15) -0.0078(16) -0.0037(15)
C46 0.024(2) 0.021(2) 0.019(2) -0.0029(17) -0.0073(17) -0.0035(17)
C47 0.024(2) 0.021(2) 0.024(2) -0.0059(17) -0.0101(17) -0.0047(17)
C48 0.021(2) 0.020(2) 0.032(2) 0.0008(18) -0.0036(18) 0.0017(17)
C49 0.021(2) 0.027(2) 0.036(3) 0.009(2) 0.0042(19) 0.0017(19)
C50 0.026(2) 0.042(3) 0.022(2) 0.006(2) 0.0023(19) 0.005(2)
C51 0.019(2) 0.032(2) 0.018(2) -0.0007(18) -0.0015(16) 0.0030(18)
C52 0.034(3) 0.041(3) 0.018(2) -0.005(2) -0.0069(19) 0.004(2)
C53 0.036(3) 0.036(3) 0.026(2) -0.011(2) -0.012(2) -0.001(2)
C54 0.030(2) 0.027(2) 0.025(2) -0.0067(19) -0.0059(18) -0.0065(19)
C55 0.020(2) 0.023(2) 0.016(2) -0.0047(16) -0.0007(16) 0.0027(17)
C56 0.0167(19) 0.025(2) 0.016(2) -0.0054(17) -0.0005(15) 0.0023(16)
N5 0.0227(18) 0.032(2) 0.0204(18) -0.0040(15) -0.0062(15) -0.0051(16)
C57 0.028(2) 0.033(2) 0.024(2) -0.0033(19) -0.0037(18) -0.009(2)
C58 0.042(3) 0.045(3) 0.038(3) -0.014(2) -0.008(2) 0.008(2)
C59 0.038(3) 0.051(3) 0.055(4) -0.017(3) 0.001(3) -0.002(3)
C60 0.043(3) 0.053(3) 0.049(3) -0.007(3) -0.001(3) -0.014(3)
C61 0.027(2) 0.033(2) 0.023(2) -0.0016(19) -0.0037(18) -0.0038(19)
C62 0.043(3) 0.037(3) 0.030(3) -0.001(2) -0.004(2) -0.007(2)
C63 0.037(3) 0.037(3) 0.032(3) -0.001(2) 0.002(2) 0.004(2)
C64 0.058(4) 0.048(3) 0.049(4) 0.013(3) 0.006(3) 0.001(3)
C65 0.018(2) 0.044(3) 0.024(2) 0.001(2) -0.0050(17) -0.009(2)
C66 0.024(2) 0.047(3) 0.026(2) 0.003(2) -0.0091(19) -0.009(2)
C67 0.027(2) 0.050(3) 0.025(2) 0.005(2) -0.0103(19) -0.007(2)
C68 0.021(2) 0.057(3) 0.026(2) -0.005(2) -0.0067(19) -0.009(2)
C69 0.016(2) 0.035(2) 0.025(2) -0.0033(19) -0.0034(17) -0.0053(18)
C70 0.026(2) 0.034(3) 0.040(3) -0.013(2) -0.007(2) -0.007(2)
C71 0.026(2) 0.031(2) 0.039(3) -0.014(2) -0.008(2) -0.0043(19)
C72 0.030(2) 0.046(3) 0.025(2) -0.007(2) -0.0062(19) -0.006(2)
Cl1 0.0467(8) 0.0426(8) 0.0779(11) -0.0159(7) 0.0150(7) -0.0136(6)
Cl2 0.0500(9) 0.0486(9) 0.0885(12) 0.0060(8) 0.0159(8) -0.0128(7)
C73 0.054(4) 0.054(4) 0.057(4) -0.012(3) 0.019(3) -0.029(3)
Cl3 0.0936(19) 0.136(2) 0.103(2) -0.0513(19) -0.0493(16) 0.0590(18)
Cl4 0.146(2) 0.0893(18) 0.0952(19) 0.0537(15) -0.0546(18) -0.0687(18)
C74 0.126(8) 0.060(5) 0.022(4) -0.013(3) -0.009(4) -0.056(5)
Cl5 0.114(6) 0.092(5) 0.019(3) -0.005(3) -0.005(3) -0.066(4)
C75 0.114(6) 0.092(5) 0.019(3) -0.005(3) -0.005(3) -0.066(4)

loop_
_atom_type_symbol
_atom_type_description
_atom_type_scat_dispersion_real
_atom_type_scat_dispersion_imag
_atom_type_scat_source
C C 0.0033 0.0016 'International Tables Vol C Tables 4.2.6.8 and 6.1.1.4'
H H 0.0000 0.0000 'International Tables Vol C Tables 4.2.6.8 and 6.1.1.4'
Li Li -0.0003 0.0001 'International Tables Vol C Tables 4.2.6.8 and 6.1.1.4'
N N 0.0061 0.0033 'International Tables Vol C Tables 4.2.6.8 and 6.1.1.4'
O O 0.0106 0.0060 'International Tables Vol C Tables 4.2.6.8 and 6.1.1.4'
F F 0.0171 0.0103 'International Tables Vol C Tables 4.2.6.8 and 6.1.1.4'
Cl Cl 0.1484 0.1585 'International Tables Vol C Tables 4.2.6.8 and 6.1.1.4'
Pt Pt -1.7033 8.3905 'International Tables Vol C Tables 4.2.6.8 and 6.1.1.4'

loop_
_geom_angle_atom_site_label_1
_geom_angle_atom_site_label_2
_geom_angle_atom_site_label_3
_geom_angle
_geom_angle_site_symmetry_1
_geom_angle_site_symmetry_3
C17 Pt1 C1 97.23(16) . .
C17 Pt1 N1 81.88(14) . .
C1 Pt1 N1 173.30(14) . .
C17 Pt1 O1 174.75(13) . .
C1 Pt1 O1 87.99(14) . .
N1 Pt1 O1 93.01(11) . .
C45 Pt2 C29 95.78(16) . .
C45 Pt2 N3 82.00(15) . .
C29 Pt2 N3 174.15(15) . .
C45 Pt2 O2 175.70(13) . .
C29 Pt2 O2 87.70(13) . .
N3 Pt2 O2 94.29(12) . .
O2 Li O1 113.4(4) . .
O2 Li N4 85.5(3) . .
O1 Li N4 129.1(4) . .
O2 Li N2 130.8(4) . .
O1 Li N2 84.4(3) . .
N4 Li N2 119.4(4) . .
O2 Li C55 26.87(15) . .
O1 Li C55 128.4(3) . .
N4 Li C55 58.6(2) . .
N2 Li C55 141.8(4) . .
O2 Li C27 130.5(3) . .
O1 Li C27 26.26(14) . .
N4 Li C27 137.4(3) . .
N2 Li C27 58.2(2) . .
C55 Li C27 152.6(3) . .
O2 Li C56 57.0(2) . .
O1 Li C56 135.2(3) . .
N4 Li C56 28.50(15) . .
N2 Li C56 137.4(3) . .
C55 Li C56 30.16(14) . .
C27 Li C56 157.6(3) . .
C27 O1 Li 114.3(3) . .
C27 O1 Pt1 124.6(2) . .
Li O1 Pt1 121.1(2) . .
C55 O2 Li 113.4(3) . .
C55 O2 Pt2 127.5(2) . .
Li O2 Pt2 119.0(2) . .
C7 N1 C19 118.7(3) . .
C7 N1 Pt1 127.7(3) . .
C19 N1 Pt1 113.3(3) . .
C20 N2 C28 117.9(3) . .
C20 N2 Li 134.5(4) . .
C28 N2 Li 107.5(3) . .
C35 N3 C47 118.9(4) . .
C35 N3 Pt2 127.9(3) . .
C47 N3 Pt2 112.8(3) . .
C48 N4 C56 118.1(4) . .
C48 N4 Li 134.8(3) . .
C56 N4 Li 107.1(3) . .
C6 C1 C2 112.3(4) . .
C6 C1 Pt1 124.2(3) . .
C2 C1 Pt1 122.7(3) . .
F1 C2 C3 116.1(4) . .
F1 C2 C1 119.8(4) . .
C3 C2 C1 124.1(4) . .
F2 C3 C4 118.8(4) . .
F2 C3 C2 120.5(4) . .
C4 C3 C2 120.7(4) . .
F3 C4 C3 121.3(5) . .
F3 C4 C5 120.2(5) . .
C3 C4 C5 118.5(4) . .
F4 C5 C6 119.9(5) . .
F4 C5 C4 120.4(4) . .
C6 C5 C4 119.7(4) . .
F5 C6 C5 116.8(4) . .
F5 C6 C1 118.5(4) . .
C5 C6 C1 124.8(4) . .
N1 C7 C8 121.6(4) . .
N1 C7 H7 119.2 . .
C8 C7 H7 119.2 . .
C9 C8 C7 120.0(4) . .
C9 C8 H8 120.0 . .
C7 C8 H8 120.0 . .
C8 C9 C10 119.5(4) . .
C8 C9 H9 120.2 . .
C10 C9 H9 120.2 . .
C19 C10 C9 117.0(4) . .
C19 C10 C11 117.7(4) . .
C9 C10 C11 125.3(4) . .
C12 C11 C10 121.2(4) . .
C12 C11 H11 119.4 . .
C10 C11 H11 119.4 . .
C11 C12 C13 122.1(4) . .
C11 C12 H12 118.9 . .
C13 C12 H12 118.9 . .
C18 C13 C14 117.3(4) . .
C18 C13 C12 118.6(4) . .
C14 C13 C12 124.0(4) . .
C15 C14 C13 119.1(4) . .
C15 C14 H14 120.4 . .
C13 C14 H14 120.4 . .
C14 C15 C16 122.8(4) . .
C14 C15 H15 118.6 . .
C16 C15 H15 118.6 . .
C15 C16 C17 121.1(4) . .
C15 C16 H16 119.5 . .
C17 C16 H16 119.5 . .
C16 C17 C18 115.2(4) . .
C16 C17 Pt1 132.1(3) . .
C18 C17 Pt1 112.7(3) . .
C13 C18 C17 124.5(4) . .
C13 C18 C19 118.1(4) . .
C17 C18 C19 117.3(3) . .
N1 C19 C10 123.1(4) . .
N1 C19 C18 114.7(4) . .
C10 C19 C18 122.2(4) . .
N2 C20 C21 123.8(4) . .
N2 C20 H20 118.1 . .
C21 C20 H20 118.1 . .
C22 C21 C20 118.8(4) . .
C22 C21 H21 120.6 . .
C20 C21 H21 120.6 . .
C21 C22 C23 120.6(4) . .
C21 C22 H22 119.7 . .
C23 C22 H22 119.7 . .
C24 C23 C22 124.2(4) . .
C24 C23 C28 119.6(4) . .
C22 C23 C28 116.2(4) . .
C25 C24 C23 119.6(4) . .
C25 C24 H24 120.2 . .
C23 C24 H24 120.2 . .
C24 C25 C26 121.6(4) . .
C24 C25 H25 119.2 . .
C26 C25 H25 119.2 . .
C27 C26 C25 120.9(4) . .
C27 C26 H26 119.6 . .
C25 C26 H26 119.6 . .
O1 C27 C26 125.4(4) . .
O1 C27 C28 116.3(3) . .
C26 C27 C28 118.3(4) . .
O1 C27 Li 39.5(2) . .
C26 C27 Li 164.6(3) . .
C28 C27 Li 76.9(3) . .
N2 C28 C23 122.7(4) . .
N2 C28 C27 117.3(3) . .
C23 C28 C27 120.1(4) . .
C34 C29 C30 114.4(4) . .
C34 C29 Pt2 122.3(3) . .
C30 C29 Pt2 123.0(3) . .
F6 C30 C31 116.4(4) . .
F6 C30 C29 119.8(4) . .
C31 C30 C29 123.8(4) . .
F7 C31 C30 120.6(5) . .
F7 C31 C32 119.4(4) . .
C30 C31 C32 120.0(4) . .
F8 C32 C33 120.3(5) . .
F8 C32 C31 120.8(5) . .
C33 C32 C31 118.8(4) . .
F9 C33 C32 119.7(4) . .
F9 C33 C34 120.9(4) . .
C32 C33 C34 119.4(4) . .
F10 C34 C29 121.2(3) . .
F10 C34 C33 115.4(4) . .
C29 C34 C33 123.5(4) . .
N3 C35 C36 121.9(4) . .
N3 C35 H35 119.0 . .
C36 C35 H35 119.0 . .
C35 C36 C37 120.0(4) . .
C35 C36 H36 120.0 . .
C37 C36 H36 120.0 . .
C36 C37 C38 119.4(4) . .
C36 C37 H37 120.3 . .
C38 C37 H37 120.3 . .
C47 C38 C37 117.1(4) . .
C47 C38 C39 117.3(4) . .
C37 C38 C39 125.6(4) . .
C40 C39 C38 121.4(4) . .
C40 C39 H39 119.3 . .
C38 C39 H39 119.3 . .
C39 C40 C41 122.3(5) . .
C39 C40 H40 118.9 . .
C41 C40 H40 118.9 . .
C46 C41 C42 118.4(4) . .
C46 C41 C40 117.8(4) . .
C42 C41 C40 123.7(4) . .
C43 C42 C41 118.6(4) . .
C43 C42 H42 120.7 . .
C41 C42 H42 120.7 . .
C42 C43 C44 122.2(4) . .
C42 C43 H43 118.9 . .
C44 C43 H43 118.9 . .
C45 C44 C43 121.7(4) . .
C45 C44 H44 119.1 . .
C43 C44 H44 119.1 . .
C44 C45 C46 115.4(4) . .
C44 C45 Pt2 132.0(3) . .
C46 C45 Pt2 112.6(3) . .
C41 C46 C47 119.1(4) . .
C41 C46 C45 123.5(4) . .
C47 C46 C45 117.4(4) . .
N3 C47 C38 122.7(4) . .
N3 C47 C46 115.1(4) . .
C38 C47 C46 122.1(4) . .
N4 C48 C49 124.0(4) . .
N4 C48 H48 118.0 . .
C49 C48 H48 118.0 . .
C50 C49 C48 118.2(4) . .
C50 C49 H49 120.9 . .
C48 C49 H49 120.9 . .
C49 C50 C51 121.0(4) . .
C49 C50 H50 119.5 . .
C51 C50 H50 119.5 . .
C56 C51 C50 116.9(4) . .
C56 C51 C52 118.8(4) . .
C50 C51 C52 124.2(4) . .
C53 C52 C51 118.9(4) . .
C53 C52 H52 120.6 . .
C51 C52 H52 120.6 . .
C52 C53 C54 122.4(4) . .
C52 C53 H53 118.8 . .
C54 C53 H53 118.8 . .
C55 C54 C53 120.8(4) . .
C55 C54 H54 119.6 . .
C53 C54 H54 119.6 . .
O2 C55 C54 125.1(4) . .
O2 C55 C56 117.1(3) . .
C54 C55 C56 117.8(4) . .
O2 C55 Li 39.7(2) . .
C54 C55 Li 164.7(3) . .
C56 C55 Li 77.4(3) . .
N4 C56 C51 121.9(4) . .
N4 C56 C55 116.8(3) . .
C51 C56 C55 121.3(4) . .
N4 C56 Li 44.4(2) . .
C51 C56 Li 166.3(3) . .
C55 C56 Li 72.4(3) . .
C65 N5 C61 106.8(3) . .
C65 N5 C57 111.2(3) . .
C61 N5 C57 109.4(3) . .
C65 N5 C69 111.3(3) . .
C61 N5 C69 110.4(3) . .
C57 N5 C69 107.7(3) . .
C58 C57 N5 114.2(4) . .
C58 C57 H57A 108.7 . .
N5 C57 H57A 108.7 . .
C58 C57 H57B 108.7 . .
N5 C57 H57B 108.7 . .
H57A C57 H57B 107.6 . .
C57 C58 C59 111.9(4) . .
C57 C58 H58A 109.2 . .
C59 C58 H58A 109.2 . .
C57 C58 H58B 109.2 . .
C59 C58 H58B 109.2 . .
H58A C58 H58B 107.9 . .
C60 C59 C58 113.8(5) . .
C60 C59 H59A 108.8 . .
C58 C59 H59A 108.8 . .
C60 C59 H59B 108.8 . .
C58 C59 H59B 108.8 . .
H59A C59 H59B 107.7 . .
C59 C60 H60A 109.5 . .
C59 C60 H60B 109.5 . .
H60A C60 H60B 109.5 . .
C59 C60 H60C 109.5 . .
H60A C60 H60C 109.5 . .
H60B C60 H60C 109.5 . .
N5 C61 C62 116.8(4) . .
N5 C61 H61A 108.1 . .
C62 C61 H61A 108.1 . .
N5 C61 H61B 108.1 . .
C62 C61 H61B 108.1 . .
H61A C61 H61B 107.3 . .
C61 C62 C63 108.7(4) . .
C61 C62 H62A 109.9 . .
C63 C62 H62A 109.9 . .
C61 C62 H62B 109.9 . .
C63 C62 H62B 109.9 . .
H62A C62 H62B 108.3 . .
C64 C63 C62 110.6(4) . .
C64 C63 H63A 109.5 . .
C62 C63 H63A 109.5 . .
C64 C63 H63B 109.5 . .
C62 C63 H63B 109.5 . .
H63A C63 H63B 108.1 . .
C63 C64 H64A 109.5 . .
C63 C64 H64B 109.5 . .
H64A C64 H64B 109.5 . .
C63 C64 H64C 109.5 . .
H64A C64 H64C 109.5 . .
H64B C64 H64C 109.5 . .
N5 C65 C66 116.0(3) . .
N5 C65 H65A 108.3 . .
C66 C65 H65A 108.3 . .
N5 C65 H65B 108.3 . .
C66 C65 H65B 108.3 . .
H65A C65 H65B 107.4 . .
C65 C66 C67 111.3(4) . .
C65 C66 H66A 109.4 . .
C67 C66 H66A 109.4 . .
C65 C66 H66B 109.4 . .
C67 C66 H66B 109.4 . .
H66A C66 H66B 108.0 . .
C68 C67 C66 115.1(4) . .
C68 C67 H67A 108.5 . .
C66 C67 H67A 108.5 . .
C68 C67 H67B 108.5 . .
C66 C67 H67B 108.5 . .
H67A C67 H67B 107.5 . .
C67 C68 H68A 109.5 . .
C67 C68 H68B 109.5 . .
H68A C68 H68B 109.5 . .
C67 C68 H68C 109.5 . .
H68A C68 H68C 109.5 . .
H68B C68 H68C 109.5 . .
C70 C69 N5 115.8(3) . .
C70 C69 H69A 108.3 . .
N5 C69 H69A 108.3 . .
C70 C69 H69B 108.3 . .
N5 C69 H69B 108.3 . .
H69A C69 H69B 107.4 . .
C69 C70 C71 111.0(3) . .
C69 C70 H70A 109.4 . .
C71 C70 H70A 109.4 . .
C69 C70 H70B 109.4 . .
C71 C70 H70B 109.4 . .
H70A C70 H70B 108.0 . .
C72 C71 C70 112.9(4) . .
C72 C71 H71A 109.0 . .
C70 C71 H71A 109.0 . .
C72 C71 H71B 109.0 . .
C70 C71 H71B 109.0 . .
H71A C71 H71B 107.8 . .
C71 C72 H72A 109.5 . .
C71 C72 H72B 109.5 . .
H72A C72 H72B 109.5 . .
C71 C72 H72C 109.5 . .
H72A C72 H72C 109.5 . .
H72B C72 H72C 109.5 . .
Cl2 C73 Cl1 112.2(3) . .
Cl2 C73 H73A 109.2 . .
Cl1 C73 H73A 109.2 . .
Cl2 C73 H73B 109.2 . .
Cl1 C73 H73B 109.2 . .
H73A C73 H73B 107.9 . .
Cl3 C74 Cl4 112.2(3) . .
Cl3 C74 H74A 109.2 . .
Cl4 C74 H74A 109.2 . .
Cl3 C74 H74B 109.2 . .
Cl4 C74 H74B 109.2 . .
H74A C74 H74B 107.9 . .
C75 Cl5 C75 53.2(10) . 2_566
Cl5 C75 Cl5 126.8(10) . 2_566
Cl5 C75 H75A 105.6 . .
Cl5 C75 H75A 105.6 2_566 .
Cl5 C75 H75B 105.6 . .
Cl5 C75 H75B 105.6 2_566 .
H75A C75 H75B 106.1 . .

loop_
_geom_bond_atom_site_label_1
_geom_bond_atom_site_label_2
_geom_bond_distance
_geom_bond_site_symmetry_2
Pt1 C17 1.978(4) .
Pt1 C1 2.003(4) .
Pt1 N1 2.076(3) .
Pt1 O1 2.110(3) .
Pt2 C45 1.981(4) .
Pt2 C29 2.012(4) .
Pt2 N3 2.071(3) .
Pt2 O2 2.122(3) .
Li O2 1.886(7) .
Li O1 1.910(7) .
Li N4 2.030(7) .
Li N2 2.057(7) .
Li C55 2.709(8) .
Li C27 2.740(8) .
Li C56 2.773(8) .
F1 C2 1.358(5) .
F2 C3 1.358(5) .
F3 C4 1.334(5) .
F4 C5 1.342(5) .
F5 C6 1.361(5) .
F6 C30 1.366(5) .
F7 C31 1.366(5) .
F8 C32 1.325(5) .
F9 C33 1.341(5) .
F10 C34 1.354(5) .
O1 C27 1.330(4) .
O2 C55 1.334(5) .
N1 C7 1.336(5) .
N1 C19 1.359(5) .
N2 C20 1.317(5) .
N2 C28 1.371(5) .
N3 C35 1.341(5) .
N3 C47 1.375(5) .
N4 C48 1.326(5) .
N4 C56 1.384(5) .
C1 C6 1.396(6) .
C1 C2 1.414(6) .
C2 C3 1.371(6) .
C3 C4 1.365(7) .
C4 C5 1.383(7) .
C5 C6 1.381(6) .
C7 C8 1.402(6) .
C7 H7 0.9500 .
C8 C9 1.369(6) .
C8 H8 0.9500 .
C9 C10 1.413(6) .
C9 H9 0.9500 .
C10 C19 1.403(6) .
C10 C11 1.417(6) .
C11 C12 1.360(6) .
C11 H11 0.9500 .
C12 C13 1.425(6) .
C12 H12 0.9500 .
C13 C18 1.413(5) .
C13 C14 1.419(6) .
C14 C15 1.369(6) .
C14 H14 0.9500 .
C15 C16 1.403(6) .
C15 H15 0.9500 .
C16 C17 1.404(5) .
C16 H16 0.9500 .
C17 C18 1.420(6) .
C18 C19 1.437(5) .
C20 C21 1.409(6) .
C20 H20 0.9500 .
C21 C22 1.356(7) .
C21 H21 0.9500 .
C22 C23 1.421(6) .
C22 H22 0.9500 .
C23 C24 1.405(6) .
C23 C28 1.427(5) .
C24 C25 1.367(6) .
C24 H24 0.9500 .
C25 C26 1.429(6) .
C25 H25 0.9500 .
C26 C27 1.365(6) .
C26 H26 0.9500 .
C27 C28 1.448(5) .
C29 C34 1.383(6) .
C29 C30 1.385(6) .
C30 C31 1.377(6) .
C31 C32 1.379(7) .
C32 C33 1.371(7) .
C33 C34 1.401(6) .
C35 C36 1.386(6) .
C35 H35 0.9500 .
C36 C37 1.395(7) .
C36 H36 0.9500 .
C37 C38 1.413(6) .
C37 H37 0.9500 .
C38 C47 1.405(6) .
C38 C39 1.428(7) .
C39 C40 1.338(7) .
C39 H39 0.9500 .
C40 C41 1.439(6) .
C40 H40 0.9500 .
C41 C46 1.409(6) .
C41 C42 1.417(6) .
C42 C43 1.366(6) .
C42 H42 0.9500 .
C43 C44 1.416(6) .
C43 H43 0.9500 .
C44 C45 1.384(5) .
C44 H44 0.9500 .
C45 C46 1.426(5) .
C46 C47 1.419(6) .
C48 C49 1.410(6) .
C48 H48 0.9500 .
C49 C50 1.360(6) .
C49 H49 0.9500 .
C50 C51 1.423(6) .
C50 H50 0.9500 .
C51 C56 1.417(6) .
C51 C52 1.426(6) .
C52 C53 1.360(7) .
C52 H52 0.9500 .
C53 C54 1.414(6) .
C53 H53 0.9500 .
C54 C55 1.376(5) .
C54 H54 0.9500 .
C55 C56 1.428(6) .
N5 C65 1.507(5) .
N5 C61 1.507(5) .
N5 C57 1.531(5) .
N5 C69 1.531(5) .
C57 C58 1.515(6) .
C57 H57A 0.9900 .
C57 H57B 0.9900 .
C58 C59 1.517(7) .
C58 H58A 0.9900 .
C58 H58B 0.9900 .
C59 C60 1.513(7) .
C59 H59A 0.9900 .
C59 H59B 0.9900 .
C60 H60A 0.9800 .
C60 H60B 0.9800 .
C60 H60C 0.9800 .
C61 C62 1.522(6) .
C61 H61A 0.9900 .
C61 H61B 0.9900 .
C62 C63 1.557(7) .
C62 H62A 0.9900 .
C62 H62B 0.9900 .
C63 C64 1.526(7) .
C63 H63A 0.9900 .
C63 H63B 0.9900 .
C64 H64A 0.9800 .
C64 H64B 0.9800 .
C64 H64C 0.9800 .
C65 C66 1.513(6) .
C65 H65A 0.9900 .
C65 H65B 0.9900 .
C66 C67 1.522(6) .
C66 H66A 0.9900 .
C66 H66B 0.9900 .
C67 C68 1.512(6) .
C67 H67A 0.9900 .
C67 H67B 0.9900 .
C68 H68A 0.9800 .
C68 H68B 0.9800 .
C68 H68C 0.9800 .
C69 C70 1.518(6) .
C69 H69A 0.9900 .
C69 H69B 0.9900 .
C70 C71 1.536(6) .
C70 H70A 0.9900 .
C70 H70B 0.9900 .
C71 C72 1.529(6) .
C71 H71A 0.9900 .
C71 H71B 0.9900 .
C72 H72A 0.9800 .
C72 H72B 0.9800 .
C72 H72C 0.9800 .
Cl1 C73 1.743(5) .
Cl2 C73 1.735(7) .
C73 H73A 0.9900 .
C73 H73B 0.9900 .
Cl3 C74 1.751(4) .
Cl4 C74 1.781(4) .
C74 H74A 0.9900 .
C74 H74B 0.9900 .
Cl5 C75 1.735(5) .
Cl5 C75 1.743(5) 2_566
C75 Cl5 1.743(5) 2_566
C75 H75A 0.9900 .
C75 H75B 0.9900 .
